data_2230247
loop_
_publ_author_name
'Cheng, Sit Foon'
'Ng, Seik Weng'

_publ_section_title
;
 1,10-Phenanthrolin-1-ium hydrogen
 <small>D</small>,<small>L</small>-tartrate dihydrate
;
_journal_coeditor_code BT5536
_journal_issue 6
_journal_name_full 'Acta Crystallographica Section E'
_journal_page_first o1306
_journal_paper_doi 10.1107/S1600536811015972
_journal_volume 67
_journal_year 2011
_chemical_formula_iupac 'C12 H9 N2 +, C4 H5 O6 -, 2H2 O'
_chemical_formula_moiety 'C12 H9 N2 +, C4 H5 O6 -, 2(H2 O)'
_chemical_formula_sum 'C16 H18 N2 O8'
_chemical_formula_weight 366.32
_chemical_name_systematic
;
1,10-Phenanthrolin-1-ium hydrogen D,L-tartrate dihydrate
;
_space_group_IT_number 2
_symmetry_cell_setting triclinic
_symmetry_space_group_name_Hall '-P 1'
_symmetry_space_group_name_H-M 'P -1'
_atom_sites_solution_hydrogens geom
_atom_sites_solution_primary direct
_atom_sites_solution_secondary difmap
_audit_creation_method SHELXL-97
_cell_angle_alpha 98.0810(10)
_cell_angle_beta 100.3500(10)
_cell_angle_gamma 103.9030(10)
_cell_formula_units_Z 2
_cell_length_a 7.0933(7)
_cell_length_b 10.5849(11)
_cell_length_c 11.4694(11)
_cell_measurement_reflns_used 2722
_cell_measurement_temperature 100(2)
_cell_measurement_theta_max 28.24
_cell_measurement_theta_min 2.46
_cell_volume 806.95(14)
_computing_cell_refinement 'SAINT (Bruker, 2009)'
_computing_data_collection 'APEX2 (Bruker, 2009)'
_computing_data_reduction 'SAINT (Bruker, 2009)'
_computing_molecular_graphics 'X-SEED (Barbour, 2001)'
_computing_publication_material 'publCIF (Westrip, 2010)'
_computing_structure_refinement 'SHELXL97 (Sheldrick, 2008)'
_computing_structure_solution 'SHELXS97 (Sheldrick, 2008)'
_diffrn_ambient_temperature 100(2)
_diffrn_measured_fraction_theta_full 0.981
_diffrn_measured_fraction_theta_max 0.981
_diffrn_measurement_device_type 'Bruker SMART APEX'
_diffrn_measurement_method \w
_diffrn_radiation_monochromator graphite
_diffrn_radiation_source 'fine-focus sealed tube'
_diffrn_radiation_type MoK\a
_diffrn_radiation_wavelength 0.71073
_diffrn_reflns_av_R_equivalents 0.0275
_diffrn_reflns_av_sigmaI/netI 0.0440
_diffrn_reflns_limit_h_max 9
_diffrn_reflns_limit_h_min -9
_diffrn_reflns_limit_k_max 13
_diffrn_reflns_limit_k_min -13
_diffrn_reflns_limit_l_max 14
_diffrn_reflns_limit_l_min -14
_diffrn_reflns_number 7610
_diffrn_reflns_theta_full 27.49
_diffrn_reflns_theta_max 27.49
_diffrn_reflns_theta_min 1.84
_diffrn_standards_decay_% 0
_diffrn_standards_interval_count 0
_diffrn_standards_interval_time 0
_diffrn_standards_number 0
_exptl_absorpt_coefficient_mu 0.123
_exptl_absorpt_correction_type none
_exptl_crystal_colour Colorless
_exptl_crystal_density_diffrn 1.508
_exptl_crystal_density_method 'not measured'
_exptl_crystal_description Prism
_exptl_crystal_F_000 384
_exptl_crystal_size_max 0.40
_exptl_crystal_size_mid 0.10
_exptl_crystal_size_min 0.10
_refine_diff_density_max 0.351
_refine_diff_density_min -0.312
_refine_ls_extinction_method none
_refine_ls_goodness_of_fit_ref 1.044
_refine_ls_hydrogen_treatment mixed
_refine_ls_matrix_type full
_refine_ls_number_parameters 267
_refine_ls_number_reflns 3635
_refine_ls_number_restraints 0
_refine_ls_restrained_S_all 1.044
_refine_ls_R_factor_all 0.0611
_refine_ls_R_factor_gt 0.0474
_refine_ls_shift/su_max 0.001
_refine_ls_shift/su_mean 0.001
_refine_ls_structure_factor_coef Fsqd
_refine_ls_weighting_details 'calc w=1/[\s^2^(Fo^2^)+(0.1012P)^2^+0.1854P] where P=(Fo^2^+2Fc^2^)/3'
_refine_ls_weighting_scheme calc
_refine_ls_wR_factor_gt 0.1482
_refine_ls_wR_factor_ref 0.1598
_reflns_number_gt 2880
_reflns_number_total 3635
_reflns_threshold_expression I>2\s(I)
_cod_data_source_file bt5536.cif
_cod_data_source_block I
_cod_database_code 2230247
_cod_database_fobs_code 2230247

loop_
_symmetry_equiv_pos_as_xyz
'x, y, z'
'-x, -y, -z'

loop_
_atom_site_type_symbol
_atom_site_label
_atom_site_fract_x
_atom_site_fract_y
_atom_site_fract_z
_atom_site_U_iso_or_equiv
_atom_site_adp_type
_atom_site_calc_flag
_atom_site_refinement_flags
_atom_site_occupancy
_atom_site_symmetry_multiplicity
_atom_site_disorder_assembly
_atom_site_disorder_group
O O1 0.0272(2) 0.97612(14) 0.33939(12) 0.0172(3) Uani d . 1 1 . .
O O2 0.00294(19) 1.04199(14) 0.16223(12) 0.0167(3) Uani d . 1 1 . .
O O3 0.3922(2) 0.95680(14) 0.34847(12) 0.0163(3) Uani d . 1 1 . .
O O4 0.1832(2) 0.78094(13) 0.12086(12) 0.0154(3) Uani d . 1 1 . .
O O5 0.6410(2) 1.02428(13) 0.15147(12) 0.0153(3) Uani d . 1 1 . .
O O6 0.5609(2) 0.80301(14) 0.09605(13) 0.0192(3) Uani d . 1 1 . .
O O1W 0.2228(2) 0.90933(13) 0.55174(12) 0.0145(3) Uani d . 1 1 . .
O O2W 0.1595(2) 1.23818(15) 0.04324(13) 0.0174(3) Uani d . 1 1 . .
N N1 0.2289(2) 0.65380(16) 0.46822(15) 0.0143(3) Uani d . 1 1 . .
N N2 0.2713(2) 0.66417(16) 0.71074(15) 0.0171(4) Uani d . 1 1 . .
C C1 0.0952(3) 1.00580(17) 0.25142(16) 0.0125(4) Uani d . 1 1 . .
C C2 0.3085(3) 1.00188(18) 0.24666(16) 0.0124(4) Uani d . 1 1 . .
H H2A 0.3902 1.0934 0.2475 0.015 Uiso calc R 1 1 . .
C C3 0.3050(3) 0.91028(18) 0.12952(16) 0.0115(4) Uani d . 1 1 . .
H H3A 0.2505 0.9473 0.0594 0.014 Uiso calc R 1 1 . .
C C4 0.5161(3) 0.90552(18) 0.12418(16) 0.0122(4) Uani d . 1 1 . .
C C5 0.2130(3) 0.6578(2) 0.35202(18) 0.0184(4) Uani d . 1 1 . .
H H5A 0.2027 0.7366 0.3240 0.022 Uiso calc R 1 1 . .
C C6 0.2114(3) 0.5459(2) 0.27087(19) 0.0220(5) Uani d . 1 1 . .
H H6 0.2015 0.5487 0.1876 0.026 Uiso calc R 1 1 . .
C C7 0.2243(3) 0.4319(2) 0.31181(19) 0.0213(4) Uani d . 1 1 . .
H H7 0.2216 0.3552 0.2567 0.026 Uiso calc R 1 1 . .
C C8 0.2417(3) 0.42852(19) 0.43589(19) 0.0178(4) Uani d . 1 1 . .
C C9 0.2446(3) 0.54419(18) 0.51418(17) 0.0138(4) Uani d . 1 1 . .
C C10 0.2550(3) 0.3129(2) 0.4856(2) 0.0220(5) Uani d . 1 1 . .
H H10 0.2530 0.2340 0.4337 0.026 Uiso calc R 1 1 . .
C C11 0.2704(3) 0.3145(2) 0.6049(2) 0.0224(5) Uani d . 1 1 . .
H H11A 0.2778 0.2366 0.6356 0.027 Uiso calc R 1 1 . .
C C12 0.2757(3) 0.43249(19) 0.68601(19) 0.0173(4) Uani d . 1 1 . .
C C13 0.2645(3) 0.54791(18) 0.64134(18) 0.0149(4) Uani d . 1 1 . .
C C14 0.2935(3) 0.4390(2) 0.8110(2) 0.0227(5) Uani d . 1 1 . .
H H14 0.3004 0.3633 0.8456 0.027 Uiso calc R 1 1 . .
C C15 0.3006(3) 0.5558(2) 0.8818(2) 0.0236(5) Uani d . 1 1 . .
H H15 0.3135 0.5626 0.9665 0.028 Uiso calc R 1 1 . .
C C16 0.2888(3) 0.6661(2) 0.82806(18) 0.0210(4) Uani d . 1 1 . .
H H16 0.2936 0.7464 0.8787 0.025 Uiso calc R 1 1 . .
H H3 0.517(5) 1.006(3) 0.381(3) 0.048(9) Uiso d . 1 1 . .
H H4 0.066(4) 0.767(3) 0.067(3) 0.032(7) Uiso d . 1 1 . .
H H5 0.781(5) 1.020(3) 0.156(3) 0.057(10) Uiso d . 1 1 . .
H H11 0.145(5) 0.944(4) 0.593(4) 0.067(11) Uiso d . 1 1 . .
H H12 0.195(4) 0.938(3) 0.480(3) 0.039(8) Uiso d . 1 1 . .
H H21 0.120(5) 1.172(4) 0.074(3) 0.052(10) Uiso d . 1 1 . .
H H22 0.247(5) 1.223(3) 0.003(3) 0.037(8) Uiso d . 1 1 . .
H H1 0.233(5) 0.731(3) 0.520(3) 0.046(8) Uiso d . 1 1 . .

loop_
_atom_site_aniso_label
_atom_site_aniso_U_11
_atom_site_aniso_U_22
_atom_site_aniso_U_33
_atom_site_aniso_U_12
_atom_site_aniso_U_13
_atom_site_aniso_U_23
O1 0.0162(7) 0.0231(7) 0.0161(7) 0.0078(6) 0.0087(5) 0.0054(5)
O2 0.0131(7) 0.0224(7) 0.0178(7) 0.0070(5) 0.0060(5) 0.0070(6)
O3 0.0120(7) 0.0243(7) 0.0118(7) 0.0032(6) 0.0015(5) 0.0055(5)
O4 0.0139(7) 0.0137(7) 0.0165(7) 0.0017(5) 0.0018(5) 0.0020(5)
O5 0.0123(7) 0.0156(7) 0.0197(7) 0.0047(5) 0.0058(5) 0.0036(5)
O6 0.0187(7) 0.0173(7) 0.0250(8) 0.0097(6) 0.0070(6) 0.0042(6)
O1W 0.0160(7) 0.0181(7) 0.0111(7) 0.0070(5) 0.0038(5) 0.0037(5)
O2W 0.0167(7) 0.0191(7) 0.0168(7) 0.0047(6) 0.0053(6) 0.0034(6)
N1 0.0141(8) 0.0146(8) 0.0132(8) 0.0028(6) 0.0023(6) 0.0017(6)
N2 0.0195(8) 0.0153(8) 0.0154(8) 0.0040(6) 0.0017(7) 0.0033(6)
C1 0.0139(9) 0.0108(8) 0.0123(9) 0.0027(7) 0.0044(7) -0.0003(7)
C2 0.0105(8) 0.0153(9) 0.0120(9) 0.0034(7) 0.0039(7) 0.0027(7)
C3 0.0115(8) 0.0142(8) 0.0101(8) 0.0042(7) 0.0035(7) 0.0041(7)
C4 0.0146(9) 0.0153(8) 0.0083(8) 0.0053(7) 0.0036(7) 0.0041(7)
C5 0.0159(9) 0.0225(10) 0.0166(10) 0.0039(8) 0.0040(7) 0.0051(8)
C6 0.0196(10) 0.0278(11) 0.0169(10) 0.0038(8) 0.0059(8) 0.0009(8)
C7 0.0148(9) 0.0226(10) 0.0229(11) 0.0041(8) 0.0051(8) -0.0062(8)
C8 0.0110(9) 0.0167(9) 0.0230(10) 0.0016(7) 0.0039(7) -0.0015(8)
C9 0.0107(8) 0.0125(8) 0.0178(10) 0.0037(7) 0.0020(7) 0.0015(7)
C10 0.0184(10) 0.0128(9) 0.0330(12) 0.0042(8) 0.0063(9) -0.0019(8)
C11 0.0201(10) 0.0122(9) 0.0354(12) 0.0058(8) 0.0042(9) 0.0065(8)
C12 0.0131(9) 0.0145(9) 0.0239(11) 0.0038(7) 0.0020(8) 0.0050(8)
C13 0.0113(8) 0.0134(9) 0.0189(10) 0.0029(7) 0.0016(7) 0.0031(7)
C14 0.0227(10) 0.0194(10) 0.0282(11) 0.0068(8) 0.0026(9) 0.0137(9)
C15 0.0270(11) 0.0248(11) 0.0188(10) 0.0056(9) 0.0016(8) 0.0105(8)
C16 0.0262(11) 0.0180(10) 0.0164(10) 0.0047(8) 0.0016(8) 0.0017(8)

loop_
_atom_type_symbol
_atom_type_description
_atom_type_scat_dispersion_real
_atom_type_scat_dispersion_imag
_atom_type_scat_source
C C 0.0033 0.0016 'International Tables Vol C Tables 4.2.6.8 and 6.1.1.4'
H H 0.0000 0.0000 'International Tables Vol C Tables 4.2.6.8 and 6.1.1.4'
N N 0.0061 0.0033 'International Tables Vol C Tables 4.2.6.8 and 6.1.1.4'
O O 0.0106 0.0060 'International Tables Vol C Tables 4.2.6.8 and 6.1.1.4'

loop_
_geom_angle_atom_site_label_1
_geom_angle_atom_site_label_2
_geom_angle_atom_site_label_3
_geom_angle_site_symmetry_1
_geom_angle_site_symmetry_3
_geom_angle
_geom_angle_publ_flag
C2 O3 H3 . . 111(2) ?
C3 O4 H4 . . 110.2(17) ?
C4 O5 H5 . . 111.6(19) ?
H11 O1W H12 . . 101(3) ?
H21 O2W H22 . . 109(3) ?
C5 N1 C9 . . 122.93(18) ?
C5 N1 H1 . . 117.6(19) ?
C9 N1 H1 . . 119.4(19) ?
C16 N2 C13 . . 116.48(17) ?
O1 C1 O2 . . 125.36(18) ?
O1 C1 C2 . . 119.50(17) ?
O2 C1 C2 . . 115.13(16) ?
O3 C2 C1 . . 109.60(14) ?
O3 C2 C3 . . 110.78(15) ?
C1 C2 C3 . . 109.30(14) ?
O3 C2 H2A . . 109.0 ?
C1 C2 H2A . . 109.0 ?
C3 C2 H2A . . 109.0 ?
O4 C3 C4 . . 109.91(14) ?
O4 C3 C2 . . 111.42(14) ?
C4 C3 C2 . . 109.66(14) ?
O4 C3 H3A . . 108.6 ?
C4 C3 H3A . . 108.6 ?
C2 C3 H3A . . 108.6 ?
O6 C4 O5 . . 124.72(17) ?
O6 C4 C3 . . 123.46(17) ?
O5 C4 C3 . . 111.81(15) ?
N1 C5 C6 . . 119.94(19) ?
N1 C5 H5A . . 120.0 ?
C6 C5 H5A . . 120.0 ?
C7 C6 C5 . . 119.74(19) ?
C7 C6 H6 . . 120.1 ?
C5 C6 H6 . . 120.1 ?
C6 C7 C8 . . 119.99(19) ?
C6 C7 H7 . . 120.0 ?
C8 C7 H7 . . 120.0 ?
C9 C8 C7 . . 118.09(19) ?
C9 C8 C10 . . 118.62(19) ?
C7 C8 C10 . . 123.30(19) ?
N1 C9 C8 . . 119.30(18) ?
N1 C9 C13 . . 119.82(17) ?
C8 C9 C13 . . 120.88(18) ?
C11 C10 C8 . . 121.05(19) ?
C11 C10 H10 . . 119.5 ?
C8 C10 H10 . . 119.5 ?
C10 C11 C12 . . 120.86(19) ?
C10 C11 H11A . . 119.6 ?
C12 C11 H11A . . 119.6 ?
C13 C12 C14 . . 117.29(18) ?
C13 C12 C11 . . 119.93(19) ?
C14 C12 C11 . . 122.78(18) ?
N2 C13 C12 . . 124.24(18) ?
N2 C13 C9 . . 117.11(17) ?
C12 C13 C9 . . 118.65(18) ?
C15 C14 C12 . . 118.92(19) ?
C15 C14 H14 . . 120.5 ?
C12 C14 H14 . . 120.5 ?
C14 C15 C16 . . 119.4(2) ?
C14 C15 H15 . . 120.3 ?
C16 C15 H15 . . 120.3 ?
N2 C16 C15 . . 123.7(2) ?
N2 C16 H16 . . 118.1 ?
C15 C16 H16 . . 118.1 ?

loop_
_geom_bond_atom_site_label_1
_geom_bond_atom_site_label_2
_geom_bond_site_symmetry_2
_geom_bond_distance
_geom_bond_publ_flag
O1 C1 . 1.241(2) ?
O2 C1 . 1.269(2) ?
O3 C2 . 1.410(2) ?
O3 H3 . 0.89(3) ?
O4 C3 . 1.412(2) ?
O4 H4 . 0.91(3) ?
O5 C4 . 1.311(2) ?
O5 H5 . 1.00(3) ?
O6 C4 . 1.219(2) ?
O1W H11 . 0.90(4) ?
O1W H12 . 0.92(3) ?
O2W H21 . 0.84(4) ?
O2W H22 . 0.87(3) ?
N1 C5 . 1.325(3) ?
N1 C9 . 1.360(3) ?
N1 H1 . 0.93(3) ?
N2 C16 . 1.326(3) ?
N2 C13 . 1.354(2) ?
C1 C2 . 1.534(2) ?
C2 C3 . 1.535(2) ?
C2 H2A . 1.0000 ?
C3 C4 . 1.522(2) ?
C3 H3A . 1.0000 ?
C5 C6 . 1.395(3) ?
C5 H5A . 0.9500 ?
C6 C7 . 1.372(3) ?
C6 H6 . 0.9500 ?
C7 C8 . 1.412(3) ?
C7 H7 . 0.9500 ?
C8 C9 . 1.406(3) ?
C8 C10 . 1.437(3) ?
C9 C13 . 1.434(3) ?
C10 C11 . 1.350(3) ?
C10 H10 . 0.9500 ?
C11 C12 . 1.437(3) ?
C11 H11A . 0.9500 ?
C12 C13 . 1.403(3) ?
C12 C14 . 1.407(3) ?
C14 C15 . 1.365(3) ?
C14 H14 . 0.9500 ?
C15 C16 . 1.407(3) ?
C15 H15 . 0.9500 ?
C16 H16 . 0.9500 ?

loop_
_geom_hbond_atom_site_label_D
_geom_hbond_atom_site_label_H
_geom_hbond_atom_site_label_A
_geom_hbond_site_symmetry_A
_geom_hbond_distance_DH
_geom_hbond_distance_HA
_geom_hbond_distance_DA
_geom_hbond_angle_DHA
_geom_hbond_publ_flag
O3 H3 O1w 2_676 0.89(3) 1.82(3) 2.709(2) 175(3) yes
O4 H4 O2w 2_575 0.90(3) 1.84(3) 2.739(2) 172(3) yes
O5 H5 O2 1_655 0.99(3) 1.52(3) 2.508(2) 169(3) yes
O1w H12 O1 . 0.93(3) 1.97(3) 2.846(2) 157(3) yes
O1w H11 O1 2_576 0.90(4) 1.86(4) 2.753(2) 173(4) yes
O2w H21 O2 . 0.84(4) 1.93(4) 2.764(2) 168(3) yes
O2w H22 O6 2_675 0.87(3) 1.97(3) 2.835(2) 176(3) yes
N1 H1 O1w . 0.93(3) 1.89(3) 2.753(2) 153(3) yes

loop_
_geom_torsion_atom_site_label_1
_geom_torsion_atom_site_label_2
_geom_torsion_atom_site_label_3
_geom_torsion_atom_site_label_4
_geom_torsion_site_symmetry_1
_geom_torsion_site_symmetry_2
_geom_torsion_site_symmetry_3
_geom_torsion_site_symmetry_4
_geom_torsion
_geom_torsion_publ_flag
O1 C1 C2 O3 . . . . 2.5(2) ?
O2 C1 C2 O3 . . . . -178.33(15) ?
O1 C1 C2 C3 . . . . 124.08(18) ?
O2 C1 C2 C3 . . . . -56.7(2) ?
O3 C2 C3 O4 . . . . 62.92(19) ?
C1 C2 C3 O4 . . . . -57.94(19) ?
O3 C2 C3 C4 . . . . -58.99(19) ?
C1 C2 C3 C4 . . . . -179.86(14) ?
O4 C3 C4 O6 . . . . 11.4(2) ?
C2 C3 C4 O6 . . . . 134.17(19) ?
O4 C3 C4 O5 . . . . -169.64(14) ?
C2 C3 C4 O5 . . . . -46.8(2) ?
C9 N1 C5 C6 . . . . 0.1(3) ?
N1 C5 C6 C7 . . . . 0.7(3) ?
C5 C6 C7 C8 . . . . -0.8(3) ?
C6 C7 C8 C9 . . . . 0.2(3) ?
C6 C7 C8 C10 . . . . 179.72(19) ?
C5 N1 C9 C8 . . . . -0.8(3) ?
C5 N1 C9 C13 . . . . 179.01(18) ?
C7 C8 C9 N1 . . . . 0.6(3) ?
C10 C8 C9 N1 . . . . -178.97(17) ?
C7 C8 C9 C13 . . . . -179.19(17) ?
C10 C8 C9 C13 . . . . 1.3(3) ?
C9 C8 C10 C11 . . . . -0.1(3) ?
C7 C8 C10 C11 . . . . -179.65(19) ?
C8 C10 C11 C12 . . . . -0.6(3) ?
C10 C11 C12 C13 . . . . 0.1(3) ?
C10 C11 C12 C14 . . . . -179.4(2) ?
C16 N2 C13 C12 . . . . -0.3(3) ?
C16 N2 C13 C9 . . . . 179.70(17) ?
C14 C12 C13 N2 . . . . 0.6(3) ?
C11 C12 C13 N2 . . . . -178.96(18) ?
C14 C12 C13 C9 . . . . -179.49(17) ?
C11 C12 C13 C9 . . . . 1.0(3) ?
N1 C9 C13 N2 . . . . -1.5(3) ?
C8 C9 C13 N2 . . . . 178.28(17) ?
N1 C9 C13 C12 . . . . 178.54(17) ?
C8 C9 C13 C12 . . . . -1.7(3) ?
C13 C12 C14 C15 . . . . -0.6(3) ?
C11 C12 C14 C15 . . . . 178.92(19) ?
C12 C14 C15 C16 . . . . 0.4(3) ?
C13 N2 C16 C15 . . . . 0.1(3) ?
C14 C15 C16 N2 . . . . -0.2(3) ?
